data_7037171
loop_
_publ_author_name
'\<Skalamera, \/Dani'
'Sanders, Ernest'
'Vianello, Robert'
'Mar\<savelski, Aleksandra'
'Pevec, Andrej'
'Turel, Iztok'
'Kirin, Sre\'cko I'

_publ_section_title
;
 Synthesis and characterization of ML and ML2 metal complexes with amino
 acid substituted bis(2-picolyl)amine ligands.
;
_journal_issue 7
_journal_name_full 'Dalton transactions (Cambridge, England : 2003)'
_journal_page_first 2845
_journal_page_last 2858
_journal_paper_doi 10.1039/c5dt03387j
_journal_volume 45
_journal_year 2016
_chemical_formula_sum 'C30 H35 N9 O12 Zn2'
_chemical_formula_weight 844.41
_chemical_name_systematic
;
 ?
;
_space_group_IT_number 14
_symmetry_cell_setting monoclinic
_symmetry_space_group_name_Hall '-P 2yn'
_symmetry_space_group_name_H-M 'P 1 21/n 1'
_atom_sites_solution_hydrogens geom
_atom_sites_solution_primary direct
_atom_sites_solution_secondary difmap
_audit_creation_method SHELXL-97
_audit_update_record
;
2015-10-29 deposited with the CCDC.
2015-11-08 downloaded from the CCDC.
;
_cell_angle_alpha 90.00
_cell_angle_beta 92.616(2)
_cell_angle_gamma 90.00
_cell_formula_units_Z 4
_cell_length_a 9.5678(2)
_cell_length_b 23.4648(7)
_cell_length_c 15.4587(5)
_cell_measurement_reflns_used 7809
_cell_measurement_temperature 293(2)
_cell_measurement_theta_max 27.48
_cell_measurement_theta_min 1.00
_cell_volume 3466.96(17)
_computing_cell_refinement 'DENZO and SCALEPACK (Otwinowski & Minor, 1997)'
_computing_data_collection 'COLLECT (Nonius, 1998)'
_computing_data_reduction 'DENZO and SCALEPACK'
_computing_molecular_graphics 'DIAMOND (Brandenburg, 2011)'
_computing_publication_material 'WinGX (Farrugia, 1999)'
_computing_structure_refinement 'SHELXL-97 (Sheldrick, 2008)'
_computing_structure_solution 'SHELXS-97 (Sheldrick, 2008)'
_diffrn_ambient_temperature 293(2)
_diffrn_measured_fraction_theta_full 0.996
_diffrn_measured_fraction_theta_max 0.996
_diffrn_measurement_device_type
;
Nonius KappaCCD area-detector diffractometer
;
_diffrn_measurement_method '\f scans + \w scans'
_diffrn_radiation_monochromator graphite
_diffrn_radiation_source 'fine-focus sealed tube'
_diffrn_radiation_type MoK\a
_diffrn_radiation_wavelength 0.71073
_diffrn_reflns_av_R_equivalents 0.0448
_diffrn_reflns_av_unetI/netI 0.0606
_diffrn_reflns_limit_h_max 12
_diffrn_reflns_limit_h_min -12
_diffrn_reflns_limit_k_max 30
_diffrn_reflns_limit_k_min -29
_diffrn_reflns_limit_l_max 20
_diffrn_reflns_limit_l_min -20
_diffrn_reflns_number 15111
_diffrn_reflns_theta_full 27.49
_diffrn_reflns_theta_max 27.49
_diffrn_reflns_theta_min 1.58
_exptl_absorpt_coefficient_mu 1.460
_exptl_absorpt_correction_T_max 0.9575
_exptl_absorpt_correction_T_min 0.7117
_exptl_absorpt_correction_type multi-scan
_exptl_absorpt_process_details 'SCALEPACK (Otwinowski & Minor, 1997)'
_exptl_crystal_colour colourless
_exptl_crystal_density_diffrn 1.618
_exptl_crystal_density_method 'not measured'
_exptl_crystal_description needle
_exptl_crystal_F_000 1736
_exptl_crystal_size_max 0.25
_exptl_crystal_size_mid 0.05
_exptl_crystal_size_min 0.03
_refine_diff_density_max 0.863
_refine_diff_density_min -0.895
_refine_diff_density_rms 0.253
_refine_ls_extinction_method none
_refine_ls_goodness_of_fit_ref 1.173
_refine_ls_hydrogen_treatment mixed
_refine_ls_matrix_type full
_refine_ls_number_parameters 491
_refine_ls_number_reflns 7935
_refine_ls_number_restraints 4
_refine_ls_restrained_S_all 1.173
_refine_ls_R_factor_all 0.0866
_refine_ls_R_factor_gt 0.0501
_refine_ls_shift/su_max 0.001
_refine_ls_shift/su_mean 0.0001
_refine_ls_structure_factor_coef Fsqd
_refine_ls_weighting_details 'calc w=1/[\s^2^(Fo^2^)+(0.1059P)^2^+2.4578P] where P=(Fo^2^+2Fc^2^)/3'
_refine_ls_weighting_scheme calc
_refine_ls_wR_factor_gt 0.1518
_refine_ls_wR_factor_ref 0.1954
_reflns_number_gt 5754
_reflns_number_total 7935
_reflns_threshold_expression >2\s(I)
_cod_data_source_file c5dt03387j2.cif
_cod_data_source_block 2p
_cod_depositor_comments 'Adding full bibliography for 7037170--7037179.cif.'
_cod_original_sg_symbol_H-M P21/n
_cod_database_code 7037171

loop_
_symmetry_equiv_pos_as_xyz
'x, y, z'
'-x+1/2, y+1/2, -z+1/2'
'-x, -y, -z'
'x-1/2, -y-1/2, z-1/2'

loop_
_atom_site_label
_atom_site_type_symbol
_atom_site_fract_x
_atom_site_fract_y
_atom_site_fract_z
_atom_site_U_iso_or_equiv
_atom_site_adp_type
_atom_site_occupancy
_atom_site_symmetry_multiplicity
_atom_site_calc_flag
_atom_site_refinement_flags
Zn1 Zn 0.81663(5) 0.12059(2) 0.40210(3) 0.01804(16) Uani 1 1 d .
Zn2 Zn 1.30994(5) 0.21407(2) 0.41870(3) 0.01817(16) Uani 1 1 d .
N1 N 0.8782(4) 0.09293(17) 0.2835(2) 0.0220(8) Uani 1 1 d .
N2 N 0.8754(4) 0.08072(17) 0.5169(3) 0.0229(8) Uani 1 1 d .
N3 N 0.6896(4) 0.04169(17) 0.3895(2) 0.0198(8) Uani 1 1 d .
N4 N 1.2965(4) 0.22761(17) 0.2819(2) 0.0218(8) Uani 1 1 d .
N5 N 1.2815(4) 0.23363(17) 0.5513(2) 0.0201(8) Uani 1 1 d .
N6 N 1.1840(4) 0.29323(17) 0.4075(3) 0.0207(8) Uani 1 1 d .
O1 O 0.6161(3) 0.15225(14) 0.3982(2) 0.0246(7) Uani 1 1 d .
O2 O 0.3925(3) 0.13310(14) 0.4202(2) 0.0206(7) Uani 1 1 d .
O3 O 1.1049(3) 0.17811(14) 0.4142(2) 0.0214(7) Uani 1 1 d .
O4 O 0.8784(3) 0.20106(14) 0.4125(2) 0.0235(7) Uani 1 1 d .
O5 O 1.5110(4) 0.25545(15) 0.4291(2) 0.0260(8) Uani 1 1 d D
C1 C 0.9796(5) 0.1161(2) 0.2376(3) 0.0269(11) Uani 1 1 d .
H1 H 1.0331 0.1454 0.2625 0.032 Uiso 1 1 calc R
C2 C 1.0077(6) 0.0985(2) 0.1556(3) 0.0323(12) Uani 1 1 d .
H2 H 1.0791 0.1154 0.1258 0.039 Uiso 1 1 calc R
C3 C 0.9272(5) 0.0548(2) 0.1177(3) 0.0310(12) Uani 1 1 d .
H3 H 0.9436 0.0420 0.0621 0.037 Uiso 1 1 calc R
C4 C 0.8229(5) 0.0311(2) 0.1645(3) 0.0255(10) Uani 1 1 d .
H4 H 0.7680 0.0017 0.1411 0.031 Uiso 1 1 calc R
C5 C 0.8005(5) 0.0513(2) 0.2466(3) 0.0214(10) Uani 1 1 d .
C6 C 0.6810(5) 0.0267(2) 0.2970(3) 0.0253(10) Uani 1 1 d .
H6A H 0.5929 0.0404 0.2715 0.030 Uiso 1 1 calc R
H6B H 0.6817 -0.0145 0.2914 0.030 Uiso 1 1 calc R
C7 C 0.7671(5) -0.0007(2) 0.4432(3) 0.0246(10) Uani 1 1 d .
H7A H 0.8407 -0.0173 0.4102 0.030 Uiso 1 1 calc R
H7B H 0.7041 -0.0311 0.4586 0.030 Uiso 1 1 calc R
C8 C 0.8307(5) 0.0264(2) 0.5251(3) 0.0225(10) Uani 1 1 d .
C9 C 0.8435(5) -0.0027(2) 0.6023(3) 0.0317(12) Uani 1 1 d .
H9 H 0.8139 -0.0403 0.6064 0.038 Uiso 1 1 calc R
C10 C 0.9014(5) 0.0256(3) 0.6732(3) 0.0365(14) Uani 1 1 d .
H10 H 0.9084 0.0072 0.7265 0.044 Uiso 1 1 calc R
C11 C 0.9494(6) 0.0808(3) 0.6664(3) 0.0375(14) Uani 1 1 d .
H11 H 0.9904 0.0998 0.7138 0.045 Uiso 1 1 calc R
C12 C 0.9337(5) 0.1068(2) 0.5856(3) 0.0291(11) Uani 1 1 d .
H12 H 0.9654 0.1440 0.5795 0.035 Uiso 1 1 calc R
C13 C 0.5506(5) 0.05523(19) 0.4225(3) 0.0197(9) Uani 1 1 d .
H13A H 0.5495 0.0450 0.4833 0.024 Uiso 1 1 calc R
H13B H 0.4797 0.0328 0.3913 0.024 Uiso 1 1 calc R
C14 C 0.5162(4) 0.11783(19) 0.4121(3) 0.0165(9) Uani 1 1 d .
C15 C 1.3243(5) 0.1889(2) 0.2205(3) 0.0259(10) Uani 1 1 d .
H15 H 1.3615 0.1538 0.2378 0.031 Uiso 1 1 calc R
C16 C 1.3001(5) 0.1989(3) 0.1339(3) 0.0321(12) Uani 1 1 d .
H16 H 1.3219 0.1716 0.0931 0.039 Uiso 1 1 calc R
C17 C 1.2428(6) 0.2505(3) 0.1083(3) 0.0363(13) Uani 1 1 d .
H17 H 1.2240 0.2582 0.0499 0.044 Uiso 1 1 calc R
C18 C 1.2135(6) 0.2908(2) 0.1705(3) 0.0332(12) Uani 1 1 d .
H18 H 1.1741 0.3257 0.1544 0.040 Uiso 1 1 calc R
C19 C 1.2440(5) 0.2784(2) 0.2572(3) 0.0231(10) Uani 1 1 d .
C20 C 1.2249(5) 0.3218(2) 0.3283(3) 0.0254(10) Uani 1 1 d .
H20A H 1.3117 0.3424 0.3397 0.031 Uiso 1 1 calc R
H20B H 1.1534 0.3491 0.3098 0.031 Uiso 1 1 calc R
C21 C 1.2208(5) 0.3262(2) 0.4873(3) 0.0246(10) Uani 1 1 d .
H21A H 1.1504 0.3551 0.4959 0.029 Uiso 1 1 calc R
H21B H 1.3101 0.3451 0.4815 0.029 Uiso 1 1 calc R
C22 C 1.2297(5) 0.2863(2) 0.5650(3) 0.0212(10) Uani 1 1 d .
C23 C 1.1871(6) 0.3028(2) 0.6460(3) 0.0306(11) Uani 1 1 d .
H23 H 1.1502 0.3390 0.6544 0.037 Uiso 1 1 calc R
C24 C 1.2006(6) 0.2648(3) 0.7135(3) 0.0359(13) Uani 1 1 d .
H24 H 1.1732 0.2752 0.7682 0.043 Uiso 1 1 calc R
C25 C 1.2547(6) 0.2112(2) 0.7002(3) 0.0323(12) Uani 1 1 d .
H25 H 1.2635 0.1850 0.7453 0.039 Uiso 1 1 calc R
C26 C 1.2956(5) 0.1973(2) 0.6176(3) 0.0263(11) Uani 1 1 d .
H26 H 1.3340 0.1616 0.6083 0.032 Uiso 1 1 calc R
C27 C 1.0352(5) 0.2778(2) 0.4041(4) 0.0259(11) Uani 1 1 d .
H27A H 0.9923 0.2915 0.3500 0.031 Uiso 1 1 calc R
H27B H 0.9903 0.2973 0.4508 0.031 Uiso 1 1 calc R
C28 C 1.0071(5) 0.2139(2) 0.4116(3) 0.0205(10) Uani 1 1 d .
N7 N 0.5308(5) 0.07671(19) 0.6962(3) 0.0302(10) Uani 1 1 d .
N8 N 1.0779(6) 0.1077(2) 0.9092(3) 0.0407(12) Uani 1 1 d .
O6 O 0.5333(6) 0.0837(2) 0.6165(3) 0.0565(13) Uani 1 1 d .
O7 O 0.6109(4) 0.0431(2) 0.7329(3) 0.0475(11) Uani 1 1 d .
O8 O 0.4448(5) 0.10444(18) 0.7394(3) 0.0455(11) Uani 1 1 d .
O9 O 0.9740(6) 0.0760(2) 0.9020(4) 0.0723(16) Uani 1 1 d .
O10 O 1.0858(5) 0.14617(18) 0.8520(3) 0.0511(12) Uani 1 1 d .
O11 O 1.1609(6) 0.1016(4) 0.9674(4) 0.102(3) Uani 1 1 d .
C29 C 0.3153(9) -0.0049(3) 0.0708(5) 0.067(2) Uani 1 1 d .
H29A H 0.2713 -0.0247 0.1165 0.101 Uiso 1 1 calc R
H29B H 0.3709 -0.0311 0.0393 0.101 Uiso 1 1 calc R
H29C H 0.2449 0.0116 0.0322 0.101 Uiso 1 1 calc R
C30 C 0.4041(7) 0.0399(3) 0.1073(4) 0.0426(14) Uani 1 1 d .
N9 N 0.4700(6) 0.0743(2) 0.1362(4) 0.0551(15) Uani 1 1 d .
O12 O 1.4366(7) 0.0864(3) 0.9159(4) 0.0768(17) Uani 1 1 d D
H1W H 1.530(11) 0.286(3) 0.401(6) 0.115 Uiso 1 1 d D
H2W H 1.564(9) 0.232(4) 0.404(6) 0.115 Uiso 1 1 d D
H3W H 1.357(6) 0.093(5) 0.937(6) 0.115 Uiso 1 1 d D
H4W H 1.434(12) 0.093(5) 0.860(2) 0.115 Uiso 1 1 d D

loop_
_atom_site_aniso_label
_atom_site_aniso_U_11
_atom_site_aniso_U_22
_atom_site_aniso_U_33
_atom_site_aniso_U_23
_atom_site_aniso_U_13
_atom_site_aniso_U_12
Zn1 0.0168(3) 0.0208(3) 0.0167(3) -0.0002(2) 0.00293(19) -0.0006(2)
Zn2 0.0181(3) 0.0200(3) 0.0163(3) 0.0008(2) 0.00073(19) 0.0006(2)
N1 0.022(2) 0.026(2) 0.018(2) -0.0024(16) 0.0047(15) -0.0008(17)
N2 0.020(2) 0.028(2) 0.020(2) 0.0004(16) 0.0025(15) 0.0056(17)
N3 0.0156(19) 0.023(2) 0.021(2) -0.0012(16) 0.0040(15) 0.0027(15)
N4 0.017(2) 0.028(2) 0.020(2) 0.0017(16) -0.0005(15) -0.0006(16)
N5 0.0167(19) 0.027(2) 0.0169(19) -0.0009(15) 0.0011(15) -0.0006(16)
N6 0.019(2) 0.0190(19) 0.024(2) -0.0013(16) -0.0013(16) -0.0017(15)
O1 0.0167(16) 0.0230(17) 0.034(2) 0.0042(14) 0.0043(14) 0.0007(14)
O2 0.0177(16) 0.0228(17) 0.0214(17) 0.0017(13) 0.0037(13) 0.0033(13)
O3 0.0179(16) 0.0212(16) 0.0251(18) 0.0014(13) 0.0003(13) -0.0003(13)
O4 0.0210(17) 0.0208(17) 0.0288(19) -0.0015(14) 0.0041(13) -0.0027(14)
O5 0.0210(18) 0.0278(19) 0.0294(19) -0.0019(15) 0.0034(14) -0.0029(15)
C1 0.022(2) 0.037(3) 0.022(2) -0.001(2) 0.0075(19) -0.009(2)
C2 0.030(3) 0.041(3) 0.027(3) -0.001(2) 0.011(2) -0.008(2)
C3 0.030(3) 0.046(3) 0.018(2) -0.005(2) 0.007(2) 0.000(2)
C4 0.025(3) 0.032(3) 0.020(2) -0.004(2) 0.0007(19) -0.004(2)
C5 0.021(2) 0.024(2) 0.020(2) 0.0001(19) 0.0027(18) -0.0001(19)
C6 0.026(3) 0.030(3) 0.021(2) -0.005(2) 0.0083(19) -0.008(2)
C7 0.025(2) 0.020(2) 0.030(3) 0.000(2) 0.007(2) 0.0025(19)
C8 0.015(2) 0.027(2) 0.026(2) 0.006(2) 0.0050(18) 0.0081(19)
C9 0.023(3) 0.039(3) 0.033(3) 0.015(2) 0.006(2) 0.010(2)
C10 0.026(3) 0.059(4) 0.024(3) 0.016(3) 0.007(2) 0.015(3)
C11 0.030(3) 0.063(4) 0.019(3) -0.002(3) 0.001(2) 0.014(3)
C12 0.026(3) 0.036(3) 0.026(3) -0.003(2) 0.003(2) 0.006(2)
C13 0.016(2) 0.022(2) 0.022(2) 0.0021(18) 0.0062(17) 0.0001(18)
C14 0.015(2) 0.021(2) 0.014(2) 0.0000(17) 0.0010(16) 0.0003(17)
C15 0.023(2) 0.030(3) 0.025(3) 0.001(2) 0.002(2) 0.000(2)
C16 0.029(3) 0.043(3) 0.025(3) -0.001(2) 0.001(2) -0.008(2)
C17 0.038(3) 0.052(4) 0.018(3) 0.008(2) -0.005(2) -0.001(3)
C18 0.035(3) 0.036(3) 0.027(3) 0.009(2) -0.003(2) 0.003(2)
C19 0.021(2) 0.027(2) 0.021(2) 0.0040(19) -0.0003(18) -0.0033(19)
C20 0.029(3) 0.025(2) 0.022(2) 0.0078(19) -0.001(2) -0.003(2)
C21 0.029(3) 0.018(2) 0.027(3) -0.0040(19) 0.004(2) -0.0028(19)
C22 0.018(2) 0.026(2) 0.020(2) -0.0032(19) 0.0008(17) -0.0018(18)
C23 0.033(3) 0.031(3) 0.028(3) -0.010(2) 0.007(2) -0.003(2)
C24 0.039(3) 0.049(3) 0.020(3) -0.007(2) 0.009(2) 0.000(3)
C25 0.038(3) 0.041(3) 0.018(2) 0.004(2) 0.003(2) -0.001(2)
C26 0.028(3) 0.029(3) 0.023(2) 0.001(2) 0.0022(19) 0.002(2)
C27 0.017(2) 0.025(2) 0.036(3) -0.002(2) -0.001(2) 0.0025(19)
C28 0.025(3) 0.022(2) 0.015(2) -0.0011(18) -0.0001(18) -0.0008(19)
N7 0.033(2) 0.030(2) 0.027(2) -0.0044(19) 0.0021(19) -0.012(2)
N8 0.059(4) 0.033(3) 0.030(3) -0.004(2) 0.013(2) 0.013(3)
O6 0.098(4) 0.049(3) 0.022(2) -0.0032(19) 0.001(2) 0.003(3)
O7 0.030(2) 0.068(3) 0.045(3) 0.009(2) -0.0007(18) 0.010(2)
O8 0.045(2) 0.041(2) 0.052(3) -0.008(2) 0.013(2) 0.005(2)
O9 0.095(4) 0.053(3) 0.070(4) 0.002(3) 0.023(3) -0.018(3)
O10 0.082(3) 0.038(2) 0.035(2) 0.0022(19) 0.018(2) -0.004(2)
O11 0.066(4) 0.205(8) 0.034(3) 0.003(4) -0.002(3) 0.016(4)
C29 0.101(6) 0.064(5) 0.036(4) -0.002(3) -0.006(4) -0.035(5)
C30 0.045(4) 0.046(4) 0.036(3) -0.006(3) -0.002(3) 0.001(3)
N9 0.069(4) 0.035(3) 0.060(4) -0.004(3) -0.017(3) -0.002(3)
O12 0.078(4) 0.087(4) 0.066(4) 0.010(3) 0.014(3) 0.003(4)

loop_
_atom_type_symbol
_atom_type_description
_atom_type_scat_dispersion_real
_atom_type_scat_dispersion_imag
_atom_type_scat_source
C C 0.0033 0.0016 'International Tables Vol C Tables 4.2.6.8 and 6.1.1.4'
H H 0.0000 0.0000 'International Tables Vol C Tables 4.2.6.8 and 6.1.1.4'
N N 0.0061 0.0033 'International Tables Vol C Tables 4.2.6.8 and 6.1.1.4'
O O 0.0106 0.0060 'International Tables Vol C Tables 4.2.6.8 and 6.1.1.4'
Zn Zn 0.2839 1.4301 'International Tables Vol C Tables 4.2.6.8 and 6.1.1.4'

loop_
_geom_angle_atom_site_label_1
_geom_angle_atom_site_label_2
_geom_angle_atom_site_label_3
_geom_angle
_geom_angle_site_symmetry_1
_geom_angle_site_symmetry_3
O4 Zn1 O1 86.15(14) . .
O4 Zn1 N1 106.02(15) . .
O1 Zn1 N1 113.14(15) . .
O4 Zn1 N2 107.10(15) . .
O1 Zn1 N2 114.00(14) . .
N1 Zn1 N2 123.11(16) . .
O4 Zn1 N3 164.14(14) . .
O1 Zn1 N3 77.99(13) . .
N1 Zn1 N3 80.58(15) . .
N2 Zn1 N3 79.87(15) . .
O2 Zn2 N5 104.69(14) 1_655 .
O2 Zn2 O3 89.26(12) 1_655 .
N5 Zn2 O3 87.62(13) . .
O2 Zn2 N4 98.89(14) 1_655 .
N5 Zn2 N4 156.33(16) . .
O3 Zn2 N4 90.75(14) . .
O2 Zn2 O5 94.27(13) 1_655 .
N5 Zn2 O5 89.07(14) . .
O3 Zn2 O5 175.68(13) . .
N4 Zn2 O5 91.16(14) . .
O2 Zn2 N6 169.05(14) 1_655 .
N5 Zn2 N6 78.58(15) . .
O3 Zn2 N6 80.38(13) . .
N4 Zn2 N6 77.87(15) . .
O5 Zn2 N6 96.24(14) . .
C5 N1 C1 118.1(4) . .
C5 N1 Zn1 115.7(3) . .
C1 N1 Zn1 125.9(3) . .
C12 N2 C8 118.9(4) . .
C12 N2 Zn1 124.6(4) . .
C8 N2 Zn1 115.7(3) . .
C6 N3 C7 112.9(4) . .
C6 N3 C13 112.1(4) . .
C7 N3 C13 112.8(4) . .
C6 N3 Zn1 106.9(3) . .
C7 N3 Zn1 104.7(3) . .
C13 N3 Zn1 106.7(3) . .
C19 N4 C15 118.8(4) . .
C19 N4 Zn2 114.7(3) . .
C15 N4 Zn2 126.2(3) . .
C26 N5 C22 119.2(4) . .
C26 N5 Zn2 126.1(3) . .
C22 N5 Zn2 114.3(3) . .
C20 N6 C27 112.3(4) . .
C20 N6 C21 113.2(4) . .
C27 N6 C21 110.5(4) . .
C20 N6 Zn2 106.5(3) . .
C27 N6 Zn2 108.6(3) . .
C21 N6 Zn2 105.3(3) . .
C14 O1 Zn1 118.1(3) . .
C14 O2 Zn2 129.0(3) . 1_455
C28 O3 Zn2 114.7(3) . .
C28 O4 Zn1 120.8(3) . .
Zn2 O5 H1W 123(7) . .
Zn2 O5 H2W 103(8) . .
H1W O5 H2W 99(9) . .
N1 C1 C2 122.9(5) . .
N1 C1 H1 118.6 . .
C2 C1 H1 118.6 . .
C1 C2 C3 118.8(5) . .
C1 C2 H2 120.6 . .
C3 C2 H2 120.6 . .
C4 C3 C2 118.4(5) . .
C4 C3 H3 120.8 . .
C2 C3 H3 120.8 . .
C3 C4 C5 119.4(5) . .
C3 C4 H4 120.3 . .
C5 C4 H4 120.3 . .
N1 C5 C4 122.4(4) . .
N1 C5 C6 118.3(4) . .
C4 C5 C6 119.3(4) . .
N3 C6 C5 113.3(4) . .
N3 C6 H6A 108.9 . .
C5 C6 H6A 108.9 . .
N3 C6 H6B 108.9 . .
C5 C6 H6B 108.9 . .
H6A C6 H6B 107.7 . .
N3 C7 C8 111.0(4) . .
N3 C7 H7A 109.4 . .
C8 C7 H7A 109.4 . .
N3 C7 H7B 109.4 . .
C8 C7 H7B 109.4 . .
H7A C7 H7B 108.0 . .
N2 C8 C9 122.2(5) . .
N2 C8 C7 115.7(4) . .
C9 C8 C7 122.1(5) . .
C10 C9 C8 118.0(5) . .
C10 C9 H9 121.0 . .
C8 C9 H9 121.0 . .
C9 C10 C11 121.0(5) . .
C9 C10 H10 119.5 . .
C11 C10 H10 119.5 . .
C10 C11 C12 117.2(5) . .
C10 C11 H11 121.4 . .
C12 C11 H11 121.4 . .
N2 C12 C11 122.7(5) . .
N2 C12 H12 118.7 . .
C11 C12 H12 118.7 . .
N3 C13 C14 111.5(4) . .
N3 C13 H13A 109.3 . .
C14 C13 H13A 109.3 . .
N3 C13 H13B 109.3 . .
C14 C13 H13B 109.3 . .
H13A C13 H13B 108.0 . .
O2 C14 O1 123.8(4) . .
O2 C14 C13 118.1(4) . .
O1 C14 C13 118.1(4) . .
N4 C15 C16 122.8(5) . .
N4 C15 H15 118.6 . .
C16 C15 H15 118.6 . .
C15 C16 C17 118.6(5) . .
C15 C16 H16 120.7 . .
C17 C16 H16 120.7 . .
C16 C17 C18 119.4(5) . .
C16 C17 H17 120.3 . .
C18 C17 H17 120.3 . .
C17 C18 C19 119.1(5) . .
C17 C18 H18 120.5 . .
C19 C18 H18 120.5 . .
N4 C19 C18 121.3(5) . .
N4 C19 C20 116.6(4) . .
C18 C19 C20 122.1(5) . .
N6 C20 C19 110.1(4) . .
N6 C20 H20A 109.6 . .
C19 C20 H20A 109.6 . .
N6 C20 H20B 109.6 . .
C19 C20 H20B 109.6 . .
H20A C20 H20B 108.2 . .
N6 C21 C22 109.8(4) . .
N6 C21 H21A 109.7 . .
C22 C21 H21A 109.7 . .
N6 C21 H21B 109.7 . .
C22 C21 H21B 109.7 . .
H21A C21 H21B 108.2 . .
N5 C22 C23 121.4(5) . .
N5 C22 C21 116.4(4) . .
C23 C22 C21 122.1(5) . .
C24 C23 C22 118.8(5) . .
C24 C23 H23 120.6 . .
C22 C23 H23 120.6 . .
C23 C24 C25 120.2(5) . .
C23 C24 H24 119.9 . .
C25 C24 H24 119.9 . .
C24 C25 C26 118.2(5) . .
C24 C25 H25 120.9 . .
C26 C25 H25 120.9 . .
N5 C26 C25 122.3(5) . .
N5 C26 H26 118.9 . .
C25 C26 H26 118.9 . .
N6 C27 C28 114.4(4) . .
N6 C27 H27A 108.7 . .
C28 C27 H27A 108.7 . .
N6 C27 H27B 108.7 . .
C28 C27 H27B 108.7 . .
H27A C27 H27B 107.6 . .
O3 C28 O4 124.2(4) . .
O3 C28 C27 121.7(4) . .
O4 C28 C27 114.1(4) . .
O7 N7 O6 120.4(5) . .
O7 N7 O8 119.8(5) . .
O6 N7 O8 119.9(5) . .
O11 N8 O9 120.1(7) . .
O11 N8 O10 123.9(7) . .
O9 N8 O10 115.9(6) . .
C30 C29 H29A 109.5 . .
C30 C29 H29B 109.5 . .
H29A C29 H29B 109.5 . .
C30 C29 H29C 109.5 . .
H29A C29 H29C 109.5 . .
H29B C29 H29C 109.5 . .
N9 C30 C29 178.8(8) . .
H3W O12 H4W 111(10) . .

loop_
_geom_bond_atom_site_label_1
_geom_bond_atom_site_label_2
_geom_bond_distance
_geom_bond_site_symmetry_2
Zn1 O4 1.983(3) .
Zn1 O1 2.056(3) .
Zn1 N1 2.057(4) .
Zn1 N2 2.062(4) .
Zn1 N3 2.219(4) .
Zn2 O2 2.057(3) 1_655
Zn2 N5 2.130(4) .
Zn2 O3 2.134(3) .
Zn2 N4 2.136(4) .
Zn2 O5 2.154(3) .
Zn2 N6 2.217(4) .
N1 C5 1.339(6) .
N1 C1 1.343(6) .
N2 C12 1.326(6) .
N2 C8 1.351(6) .
N3 C6 1.471(6) .
N3 C7 1.475(6) .
N3 C13 1.480(6) .
N4 C19 1.342(6) .
N4 C15 1.350(6) .
N5 C26 1.335(6) .
N5 C22 1.353(6) .
N6 C20 1.465(6) .
N6 C27 1.467(6) .
N6 C21 1.486(6) .
O1 C14 1.277(5) .
O2 C14 1.249(5) .
O2 Zn2 2.057(3) 1_455
O3 C28 1.257(6) .
O4 C28 1.268(6) .
O5 H1W 0.86(2) .
O5 H2W 0.85(2) .
C1 C2 1.372(7) .
C1 H1 0.9300 .
C2 C3 1.395(8) .
C2 H2 0.9300 .
C3 C4 1.377(7) .
C3 H3 0.9300 .
C4 C5 1.381(6) .
C4 H4 0.9300 .
C5 C6 1.526(6) .
C6 H6A 0.9700 .
C6 H6B 0.9700 .
C7 C8 1.520(7) .
C7 H7A 0.9700 .
C7 H7B 0.9700 .
C8 C9 1.376(7) .
C9 C10 1.375(8) .
C9 H9 0.9300 .
C10 C11 1.381(9) .
C10 H10 0.9300 .
C11 C12 1.392(7) .
C11 H11 0.9300 .
C12 H12 0.9300 .
C13 C14 1.512(6) .
C13 H13A 0.9700 .
C13 H13B 0.9700 .
C15 C16 1.370(7) .
C15 H15 0.9300 .
C16 C17 1.379(8) .
C16 H16 0.9300 .
C17 C18 1.386(8) .
C17 H17 0.9300 .
C18 C19 1.390(7) .
C18 H18 0.9300 .
C19 C20 1.516(7) .
C20 H20A 0.9700 .
C20 H20B 0.9700 .
C21 C22 1.522(7) .
C21 H21A 0.9700 .
C21 H21B 0.9700 .
C22 C23 1.389(7) .
C23 C24 1.375(8) .
C23 H23 0.9300 .
C24 C25 1.379(8) .
C24 H24 0.9300 .
C25 C26 1.391(7) .
C25 H25 0.9300 .
C26 H26 0.9300 .
C27 C28 1.528(7) .
C27 H27A 0.9700 .
C27 H27B 0.9700 .
N7 O7 1.221(6) .
N7 O6 1.243(6) .
N7 O8 1.264(6) .
N8 O11 1.182(7) .
N8 O9 1.242(7) .
N8 O10 1.267(6) .
C29 C30 1.449(9) .
C29 H29A 0.9600 .
C29 H29B 0.9600 .
C29 H29C 0.9600 .
C30 N9 1.106(8) .
O12 H3W 0.86(2) .
O12 H4W 0.87(2) .

loop_
_geom_hbond_atom_site_label_D
_geom_hbond_atom_site_label_H
_geom_hbond_atom_site_label_A
_geom_hbond_distance_DH
_geom_hbond_distance_HA
_geom_hbond_distance_DA
_geom_hbond_angle_DHA
_geom_hbond_site_symmetry_A
O5 H1W O10 0.86(2) 1.86(3) 2.709(6) 172(10) 4_665
O5 H1W N8 0.86(2) 2.55(6) 3.291(6) 146(9) 4_665
O5 H2W O1 0.85(2) 1.95(7) 2.674(5) 143(10) 1_655
O12 H3W O11 0.86(2) 1.96(3) 2.812(9) 170(11) .
O12 H3W N8 0.86(2) 2.70(6) 3.465(9) 148(9) .
O12 H4W O8 0.87(2) 1.90(2) 2.766(8) 174(11) 1_655

loop_
_geom_torsion_atom_site_label_1
_geom_torsion_atom_site_label_2
_geom_torsion_atom_site_label_3
_geom_torsion_atom_site_label_4
_geom_torsion
_geom_torsion_site_symmetry_1
O4 Zn1 N1 C5 -152.3(3) .
O1 Zn1 N1 C5 -59.6(4) .
N2 Zn1 N1 C5 84.2(4) .
N3 Zn1 N1 C5 12.9(3) .
O4 Zn1 N1 C1 21.4(4) .
O1 Zn1 N1 C1 114.0(4) .
N2 Zn1 N1 C1 -102.2(4) .
N3 Zn1 N1 C1 -173.4(4) .
O4 Zn1 N2 C12 4.7(4) .
O1 Zn1 N2 C12 -88.7(4) .
N1 Zn1 N2 C12 127.8(4) .
N3 Zn1 N2 C12 -160.6(4) .
O4 Zn1 N2 C8 174.2(3) .
O1 Zn1 N2 C8 80.8(3) .
N1 Zn1 N2 C8 -62.7(4) .
N3 Zn1 N2 C8 8.9(3) .
O4 Zn1 N3 C6 96.5(6) .
O1 Zn1 N3 C6 96.7(3) .
N1 Zn1 N3 C6 -19.6(3) .
N2 Zn1 N3 C6 -145.9(3) .
O4 Zn1 N3 C7 -143.4(5) .
O1 Zn1 N3 C7 -143.3(3) .
N1 Zn1 N3 C7 100.5(3) .
N2 Zn1 N3 C7 -25.8(3) .
O4 Zn1 N3 C13 -23.7(7) .
O1 Zn1 N3 C13 -23.5(3) .
N1 Zn1 N3 C13 -139.7(3) .
N2 Zn1 N3 C13 94.0(3) .
O2 Zn2 N4 C19 179.7(3) 1_655
N5 Zn2 N4 C19 4.5(6) .
O3 Zn2 N4 C19 90.3(3) .
O5 Zn2 N4 C19 -85.8(3) .
N6 Zn2 N4 C19 10.3(3) .
O2 Zn2 N4 C15 5.5(4) 1_655
N5 Zn2 N4 C15 -169.7(4) .
O3 Zn2 N4 C15 -83.9(4) .
O5 Zn2 N4 C15 100.0(4) .
N6 Zn2 N4 C15 -163.9(4) .
O2 Zn2 N5 C26 -8.8(4) 1_655
O3 Zn2 N5 C26 79.8(4) .
N4 Zn2 N5 C26 166.3(4) .
O5 Zn2 N5 C26 -103.0(4) .
N6 Zn2 N5 C26 160.5(4) .
O2 Zn2 N5 C22 178.8(3) 1_655
O3 Zn2 N5 C22 -92.6(3) .
N4 Zn2 N5 C22 -6.1(6) .
O5 Zn2 N5 C22 84.6(3) .
N6 Zn2 N5 C22 -11.9(3) .
O2 Zn2 N6 C20 -101.6(7) 1_655
N5 Zn2 N6 C20 149.8(3) .
O3 Zn2 N6 C20 -120.7(3) .
N4 Zn2 N6 C20 -27.8(3) .
O5 Zn2 N6 C20 62.0(3) .
O2 Zn2 N6 C27 19.6(9) 1_655
N5 Zn2 N6 C27 -89.0(3) .
O3 Zn2 N6 C27 0.5(3) .
N4 Zn2 N6 C27 93.4(3) .
O5 Zn2 N6 C27 -176.8(3) .
O2 Zn2 N6 C21 138.0(7) 1_655
N5 Zn2 N6 C21 29.4(3) .
O3 Zn2 N6 C21 118.9(3) .
N4 Zn2 N6 C21 -148.2(3) .
O5 Zn2 N6 C21 -58.4(3) .
O4 Zn1 O1 C14 -163.4(3) .
N1 Zn1 O1 C14 90.8(3) .
N2 Zn1 O1 C14 -56.4(4) .
N3 Zn1 O1 C14 16.7(3) .
O2 Zn2 O3 C28 -179.5(3) 1_655
N5 Zn2 O3 C28 75.8(3) .
N4 Zn2 O3 C28 -80.6(3) .
O5 Zn2 O3 C28 35.7(19) .
N6 Zn2 O3 C28 -3.0(3) .
O1 Zn1 O4 C28 -174.5(3) .
N1 Zn1 O4 C28 -61.5(4) .
N2 Zn1 O4 C28 71.5(4) .
N3 Zn1 O4 C28 -174.3(4) .
C5 N1 C1 C2 -0.9(8) .
Zn1 N1 C1 C2 -174.5(4) .
N1 C1 C2 C3 0.4(9) .
C1 C2 C3 C4 -0.2(8) .
C2 C3 C4 C5 0.5(8) .
C1 N1 C5 C4 1.3(7) .
Zn1 N1 C5 C4 175.4(4) .
C1 N1 C5 C6 -177.3(4) .
Zn1 N1 C5 C6 -3.1(6) .
C3 C4 C5 N1 -1.1(8) .
C3 C4 C5 C6 177.5(5) .
C7 N3 C6 C5 -91.3(5) .
C13 N3 C6 C5 140.0(4) .
Zn1 N3 C6 C5 23.3(5) .
N1 C5 C6 N3 -15.1(6) .
C4 C5 C6 N3 166.2(4) .
C6 N3 C7 C8 154.0(4) .
C13 N3 C7 C8 -77.7(5) .
Zn1 N3 C7 C8 38.0(4) .
C12 N2 C8 C9 0.1(7) .
Zn1 N2 C8 C9 -170.1(4) .
C12 N2 C8 C7 -179.2(4) .
Zn1 N2 C8 C7 10.7(5) .
N3 C7 C8 N2 -34.7(5) .
N3 C7 C8 C9 146.0(4) .
N2 C8 C9 C10 1.3(7) .
C7 C8 C9 C10 -179.5(4) .
C8 C9 C10 C11 -2.0(7) .
C9 C10 C11 C12 1.4(8) .
C8 N2 C12 C11 -0.8(7) .
Zn1 N2 C12 C11 168.4(4) .
C10 C11 C12 N2 0.1(8) .
C6 N3 C13 C14 -89.3(5) .
C7 N3 C13 C14 141.9(4) .
Zn1 N3 C13 C14 27.5(4) .
Zn2 O2 C14 O1 -2.2(6) 1_455
Zn2 O2 C14 C13 175.5(3) 1_455
Zn1 O1 C14 O2 172.3(3) .
Zn1 O1 C14 C13 -5.3(5) .
N3 C13 C14 O2 165.4(4) .
N3 C13 C14 O1 -16.8(6) .
C19 N4 C15 C16 -0.6(7) .
Zn2 N4 C15 C16 173.4(4) .
N4 C15 C16 C17 -1.1(8) .
C15 C16 C17 C18 1.0(8) .
C16 C17 C18 C19 0.6(8) .
C15 N4 C19 C18 2.3(7) .
Zn2 N4 C19 C18 -172.4(4) .
C15 N4 C19 C20 -175.5(4) .
Zn2 N4 C19 C20 9.8(5) .
C17 C18 C19 N4 -2.3(8) .
C17 C18 C19 C20 175.4(5) .
C27 N6 C20 C19 -78.5(5) .
C21 N6 C20 C19 155.5(4) .
Zn2 N6 C20 C19 40.3(4) .
N4 C19 C20 N6 -35.2(6) .
C18 C19 C20 N6 147.0(5) .
C20 N6 C21 C22 -157.7(4) .
C27 N6 C21 C22 75.3(5) .
Zn2 N6 C21 C22 -41.8(4) .
C26 N5 C22 C23 -1.9(7) .
Zn2 N5 C22 C23 171.0(4) .
C26 N5 C22 C21 178.1(4) .
Zn2 N5 C22 C21 -9.0(5) .
N6 C21 C22 N5 35.9(6) .
N6 C21 C22 C23 -144.1(5) .
N5 C22 C23 C24 1.1(8) .
C21 C22 C23 C24 -178.9(5) .
C22 C23 C24 C25 -0.4(8) .
C23 C24 C25 C26 0.5(8) .
C22 N5 C26 C25 2.1(7) .
Zn2 N5 C26 C25 -170.0(4) .
C24 C25 C26 N5 -1.4(8) .
C20 N6 C27 C28 119.1(5) .
C21 N6 C27 C28 -113.5(4) .
Zn2 N6 C27 C28 1.6(5) .
Zn2 O3 C28 O4 -176.8(3) .
Zn2 O3 C28 C27 5.1(5) .
Zn1 O4 C28 O3 -8.5(6) .
Zn1 O4 C28 C27 169.8(3) .
N6 C27 C28 O3 -4.6(7) .
N6 C27 C28 O4 177.1(4) .
